data_4068311
loop_
_publ_author_name
'Liu, Zhongqiang'
'Stern, Charlotte L.'
'Lambert, Joseph B.'

_publ_section_title
;
 Metal-Organic Frameworks from Dipodal and Tripodal Silicon-Centered
 Tetrahedral Ligands
;
_journal_issue 1
_journal_name_full Organometallics
_journal_page_first 84
_journal_paper_doi 10.1021/om800678g
_journal_volume 28
_journal_year 2009
_chemical_formula_sum 'C17 H8 Cd N O7 S'
_chemical_formula_weight 482.70
_chemical_name_systematic
; 
 ? 
;
_space_group_IT_number 12
_symmetry_cell_setting monoclinic
_symmetry_space_group_name_Hall '-C 2y'
_symmetry_space_group_name_H-M 'C 1 2/m 1'
_atom_sites_solution_hydrogens geom
_atom_sites_solution_primary direct
_atom_sites_solution_secondary difmap
_audit_creation_method SHELXL-97
_cell_angle_alpha 90.00
_cell_angle_beta 124.775(3)
_cell_angle_gamma 90.00
_cell_formula_units_Z 4
_cell_length_a 11.700(3)
_cell_length_b 22.747(6)
_cell_length_c 7.664(2)
_cell_measurement_reflns_used 7277
_cell_measurement_temperature 153(2)
_cell_measurement_theta_max 29.11
_cell_measurement_theta_min 2.30
_cell_volume 1675.4(8)
_computing_cell_refinement 'Bruker SMART'
_computing_data_collection 'Bruker SMART'
_computing_data_reduction 'Bruker SAINT'
_computing_molecular_graphics 'Bruker SHELXTL'
_computing_publication_material 'Bruker SHELXTL'
_computing_structure_refinement 'SHELXL-97 (Sheldrick, 1997)'
_computing_structure_solution 'SHELXS-97 (Sheldrick, 1990)'
_diffrn_ambient_temperature 153(2)
_diffrn_measured_fraction_theta_full 0.924
_diffrn_measured_fraction_theta_max 0.924
_diffrn_measurement_device_type 'CCD area detector'
_diffrn_measurement_method 'omega scans'
_diffrn_radiation_monochromator graphite
_diffrn_radiation_source 'fine-focus sealed tube'
_diffrn_radiation_type MoK\a
_diffrn_radiation_wavelength 0.71073
_diffrn_reflns_av_R_equivalents 0.1899
_diffrn_reflns_av_sigmaI/netI 0.0916
_diffrn_reflns_limit_h_max 15
_diffrn_reflns_limit_h_min -15
_diffrn_reflns_limit_k_max 30
_diffrn_reflns_limit_k_min -30
_diffrn_reflns_limit_l_max 9
_diffrn_reflns_limit_l_min -10
_diffrn_reflns_number 10568
_diffrn_reflns_theta_full 29.16
_diffrn_reflns_theta_max 29.16
_diffrn_reflns_theta_min 1.79
_exptl_absorpt_coefficient_mu 1.471
_exptl_absorpt_correction_T_max 0.7469
_exptl_absorpt_correction_T_min 0.5104
_exptl_absorpt_correction_type analytical
_exptl_absorpt_process_details face-indexed
_exptl_crystal_colour colorless
_exptl_crystal_density_diffrn 1.914
_exptl_crystal_density_method 'not measured'
_exptl_crystal_description block
_exptl_crystal_F_000 948
_exptl_crystal_size_max 0.456
_exptl_crystal_size_mid 0.350
_exptl_crystal_size_min 0.250
_refine_diff_density_max 1.992
_refine_diff_density_min -2.628
_refine_diff_density_rms 0.230
_refine_ls_extinction_method none
_refine_ls_goodness_of_fit_ref 1.161
_refine_ls_hydrogen_treatment constr
_refine_ls_matrix_type full
_refine_ls_number_parameters 143
_refine_ls_number_reflns 2151
_refine_ls_number_restraints 0
_refine_ls_restrained_S_all 1.161
_refine_ls_R_factor_all 0.0648
_refine_ls_R_factor_gt 0.0605
_refine_ls_shift/su_max 0.000
_refine_ls_shift/su_mean 0.000
_refine_ls_structure_factor_coef Fsqd
_refine_ls_weighting_details 'calc w=1/[\s^2^(Fo^2^)+(0.0140P)^2^+24.8352P] where P=(Fo^2^+2Fc^2^)/3'
_refine_ls_weighting_scheme calc
_refine_ls_wR_factor_gt 0.1439
_refine_ls_wR_factor_ref 0.1462
_reflns_number_gt 1947
_reflns_number_total 2151
_reflns_threshold_expression >2sigma(I)
_cod_data_source_file om800678g_si_002.cif
_cod_data_source_block s89q1m
_cod_depositor_comments
;
The following automatic conversions were performed:

'_symmetry_cell_setting' value 'Monoclinic' changed to 'monoclinic'
according to /home/saulius/struct/CIF-dictionaries/cif_core.dic
dictionary named 'cif_core.dic' version 2.4.2 from 2011-04-26.

Automatic conversion script
Id: cif_fix_values 1715 2011-07-08 13:25:40Z adriana 
;
_cod_original_cell_volume 1675.4(7)
_cod_original_sg_symbol_H-M C2/m
_cod_database_code 4068311

loop_
_symmetry_equiv_pos_as_xyz
'x, y, z'
'-x, y, -z'
'x+1/2, y+1/2, z'
'-x+1/2, y+1/2, -z'
'-x, -y, -z'
'x, -y, z'
'-x+1/2, -y+1/2, -z'
'x+1/2, -y+1/2, z'

loop_
_atom_site_label
_atom_site_type_symbol
_atom_site_fract_x
_atom_site_fract_y
_atom_site_fract_z
_atom_site_U_iso_or_equiv
_atom_site_adp_type
_atom_site_occupancy
_atom_site_symmetry_multiplicity
_atom_site_calc_flag
_atom_site_refinement_flags
_atom_site_disorder_group
Cd1 Cd 0.0000 0.0000 0.0000 0.0156(2) Uani 1 4 d S .
Cd2 Cd 0.0000 0.0000 0.5000 0.0141(2) Uani 1 4 d S .
S1 S 0.5000 0.26456(7) 1.0000 0.0137(3) Uani 1 2 d S .
O1 O 0.0278(5) 0.06586(17) 0.3058(6) 0.0282(10) Uani 1 1 d . .
O2 O 0.1690(5) 0.07000(16) 0.2006(6) 0.0272(10) Uani 1 1 d . .
O3 O 0.4221(4) 0.29595(15) 1.0616(6) 0.0197(8) Uani 1 1 d . .
O4 O 0.2280(7) 0.0000 0.7599(10) 0.049(2) Uani 1 2 d S .
N1 N 0.4020(8) 0.0000 1.1041(11) 0.0264(16) Uani 1 2 d S .
C1 C 0.2171(5) 0.1350(2) 0.4780(8) 0.0182(11) Uani 1 1 d . .
C2 C 0.1945(5) 0.1484(2) 0.6328(8) 0.0192(11) Uani 1 1 d . .
H2 H 0.1211 0.1298 0.6310 0.023 Uiso 1 1 calc R .
C3 C 0.2800(5) 0.1895(2) 0.7919(8) 0.0170(10) Uani 1 1 d . .
H3 H 0.2654 0.1991 0.8984 0.020 Uiso 1 1 calc R .
C4 C 0.3852(5) 0.21543(19) 0.7901(7) 0.0159(10) Uani 1 1 d . .
C5 C 0.4069(5) 0.2040(2) 0.6318(7) 0.0163(10) Uani 1 1 d . .
H5 H 0.4786 0.2234 0.6314 0.020 Uiso 1 1 calc R .
C6 C 0.3206(6) 0.1633(2) 0.4746(8) 0.0188(11) Uani 1 1 d . .
H6 H 0.3328 0.1549 0.3648 0.023 Uiso 1 1 calc R .
C7 C 0.1330(6) 0.0866(2) 0.3152(8) 0.0225(13) Uani 1 1 d . .
C8 C 0.2939(13) 0.0223(5) 0.9210(18) 0.024(2) Uani 0.50 1 d P .
C9 C 0.4389(15) -0.0583(5) 1.143(2) 0.033(3) Uani 0.50 1 d P 1
C9A C 0.4820(17) -0.0464(6) 1.280(2) 0.040(3) Uani 0.50 1 d P 2

loop_
_atom_site_aniso_label
_atom_site_aniso_U_11
_atom_site_aniso_U_22
_atom_site_aniso_U_33
_atom_site_aniso_U_23
_atom_site_aniso_U_13
_atom_site_aniso_U_12
Cd1 0.0159(4) 0.0096(3) 0.0086(3) 0.000 -0.0005(3) 0.000
Cd2 0.0136(4) 0.0105(3) 0.0091(3) 0.000 0.0011(3) 0.000
S1 0.0146(8) 0.0081(6) 0.0103(7) 0.000 0.0025(6) 0.000
O1 0.027(2) 0.0234(19) 0.0133(17) 0.0028(14) -0.0012(15) -0.0127(16)
O2 0.026(2) 0.0160(16) 0.0197(19) -0.0076(14) 0.0008(16) -0.0056(15)
O3 0.0200(19) 0.0142(15) 0.0162(17) 0.0003(13) 0.0052(15) 0.0049(13)
O4 0.019(3) 0.094(6) 0.010(3) 0.000 -0.005(3) 0.000
N1 0.021(4) 0.030(3) 0.015(3) 0.000 0.002(3) 0.000
C1 0.015(2) 0.012(2) 0.013(2) 0.0034(16) -0.0011(18) -0.0006(18)
C2 0.012(2) 0.014(2) 0.017(2) 0.0014(17) 0.0004(19) -0.0006(17)
C3 0.015(2) 0.013(2) 0.017(2) -0.0008(16) 0.0047(19) 0.0006(17)
C4 0.016(2) 0.0107(18) 0.010(2) 0.0002(15) 0.0012(18) 0.0043(17)
C5 0.017(2) 0.013(2) 0.012(2) 0.0017(16) 0.0040(19) -0.0010(18)
C6 0.021(3) 0.014(2) 0.012(2) 0.0003(16) 0.0036(19) -0.0008(19)
C7 0.022(3) 0.0090(19) 0.012(2) 0.0042(16) -0.005(2) -0.0018(18)
C8 0.028(6) 0.017(4) 0.021(5) 0.002(4) 0.011(5) 0.007(4)
C9 0.030(7) 0.023(5) 0.028(7) 0.009(5) 0.007(6) 0.011(5)
C9A 0.037(8) 0.043(7) 0.018(6) 0.013(6) 0.001(6) 0.006(6)

loop_
_atom_type_symbol
_atom_type_description
_atom_type_scat_dispersion_real
_atom_type_scat_dispersion_imag
_atom_type_scat_source
C C 0.0033 0.0016 'International Tables Vol C Tables 4.2.6.8 and 6.1.1.4'
H H 0.0000 0.0000 'International Tables Vol C Tables 4.2.6.8 and 6.1.1.4'
O O 0.0106 0.0060 'International Tables Vol C Tables 4.2.6.8 and 6.1.1.4'
S S 0.1246 0.1234 'International Tables Vol C Tables 4.2.6.8 and 6.1.1.4'
Cd Cd -0.8075 1.2024 'International Tables Vol C Tables 4.2.6.8 and 6.1.1.4'
N N 0.0061 0.0033 'International Tables Vol C Tables 4.2.6.8 and 6.1.1.4'

loop_
_geom_angle_atom_site_label_1
_geom_angle_atom_site_label_2
_geom_angle_atom_site_label_3
_geom_angle
_geom_angle_site_symmetry_1
_geom_angle_site_symmetry_3
O2 Cd1 O2 92.9(2) 5 6
O2 Cd1 O2 180.0 5 .
O2 Cd1 O2 87.1(2) 6 .
O2 Cd1 O2 87.1(2) 5 2
O2 Cd1 O2 180.0 6 2
O2 Cd1 O2 92.9(2) . 2
O2 Cd1 O1 52.62(16) 5 5
O2 Cd1 O1 79.94(14) 6 5
O2 Cd1 O1 127.38(16) . 5
O2 Cd1 O1 100.06(14) 2 5
O2 Cd1 O1 79.94(14) 5 6
O2 Cd1 O1 52.62(16) 6 6
O2 Cd1 O1 100.06(14) . 6
O2 Cd1 O1 127.38(16) 2 6
O1 Cd1 O1 110.87(17) 5 6
O2 Cd1 O1 100.06(14) 5 2
O2 Cd1 O1 127.38(16) 6 2
O2 Cd1 O1 79.94(14) . 2
O2 Cd1 O1 52.62(16) 2 2
O1 Cd1 O1 69.13(17) 5 2
O1 Cd1 O1 180.0 6 2
O2 Cd1 O1 127.38(16) 5 .
O2 Cd1 O1 100.06(14) 6 .
O2 Cd1 O1 52.62(16) . .
O2 Cd1 O1 79.94(14) 2 .
O1 Cd1 O1 180.0 5 .
O1 Cd1 O1 69.13(17) 6 .
O1 Cd1 O1 110.87(17) 2 .
O4 Cd2 O4 180.0 5_556 .
O4 Cd2 O1 87.71(19) 5_556 6
O4 Cd2 O1 92.29(19) . 6
O4 Cd2 O1 92.29(19) 5_556 5_556
O4 Cd2 O1 87.71(19) . 5_556
O1 Cd2 O1 97.1(2) 6 5_556
O4 Cd2 O1 87.71(19) 5_556 .
O4 Cd2 O1 92.29(19) . .
O1 Cd2 O1 82.9(2) 6 .
O1 Cd2 O1 180.0 5_556 .
O4 Cd2 O1 92.29(19) 5_556 2_556
O4 Cd2 O1 87.71(19) . 2_556
O1 Cd2 O1 179.999(1) 6 2_556
O1 Cd2 O1 82.9(2) 5_556 2_556
O1 Cd2 O1 97.1(2) . 2_556
O3 S1 O3 120.2(3) . 2_657
O3 S1 C4 108.0(2) . 2_657
O3 S1 C4 108.5(2) 2_657 2_657
O3 S1 C4 108.5(2) . .
O3 S1 C4 108.0(2) 2_657 .
C4 S1 C4 102.3(3) 2_657 .
C7 O1 Cd2 134.5(3) . .
C7 O1 Cd1 83.5(3) . .
Cd2 O1 Cd1 102.54(15) . .
C7 O2 Cd1 100.1(4) . .
C8 O4 C8 53.1(11) . 6
C8 O4 Cd2 133.8(8) . .
C8 O4 Cd2 133.8(8) 6 .
C8 N1 C8 44.4(10) . 6
C8 N1 C9 125.7(9) . .
C8 N1 C9 81.6(8) 6 .
C8 N1 C9 81.6(8) . 6
C8 N1 C9 125.7(9) 6 6
C9 N1 C9 149.8(14) . 6
C8 N1 C9A 113.3(7) . 6
C8 N1 C9A 156.2(9) 6 6
C9 N1 C9A 121.0(10) . 6
C9 N1 C9A 35.7(8) 6 6
C8 N1 C9A 156.2(9) . .
C8 N1 C9A 113.3(8) 6 .
C9 N1 C9A 35.7(8) . .
C9 N1 C9A 121.0(10) 6 .
C9A N1 C9A 86.8(12) 6 .
C6 C1 C2 120.6(5) . .
C6 C1 C7 118.8(5) . .
C2 C1 C7 120.5(5) . .
C1 C2 C3 120.0(5) . .
C1 C2 H2 120.0 . .
C3 C2 H2 120.0 . .
C4 C3 C2 118.5(5) . .
C4 C3 H3 120.8 . .
C2 C3 H3 120.8 . .
C3 C4 C5 122.4(4) . .
C3 C4 S1 118.6(4) . .
C5 C4 S1 119.0(4) . .
C6 C5 C4 118.3(5) . .
C6 C5 H5 120.9 . .
C4 C5 H5 120.9 . .
C1 C6 C5 120.2(5) . .
C1 C6 H6 119.9 . .
C5 C6 H6 119.9 . .
O2 C7 O1 123.8(5) . .
O2 C7 C1 118.7(5) . .
O1 C7 C1 117.5(6) . .
C8 C8 O4 63.5(6) 6 .
C8 C8 N1 67.8(5) 6 .
O4 C8 N1 128.2(9) . .
C8 C8 C9 117.5(6) 6 6
O4 C8 C9 159.0(13) . 6
N1 C8 C9 50.0(6) . 6
N1 C9 C8 48.4(6) . 6

loop_
_geom_bond_atom_site_label_1
_geom_bond_atom_site_label_2
_geom_bond_distance
_geom_bond_site_symmetry_2
Cd1 O2 2.311(4) 5
Cd1 O2 2.311(4) 6
Cd1 O2 2.311(4) .
Cd1 O2 2.311(4) 2
Cd1 O1 2.640(5) 5
Cd1 O1 2.640(5) 6
Cd1 O1 2.640(5) 2
Cd1 O1 2.640(5) .
Cd2 O4 2.241(6) 5_556
Cd2 O4 2.241(7) .
Cd2 O1 2.262(4) 6
Cd2 O1 2.262(4) 5_556
Cd2 O1 2.262(4) .
Cd2 O1 2.262(4) 2_556
S1 O3 1.433(4) .
S1 O3 1.433(4) 2_657
S1 C4 1.782(5) 2_657
S1 C4 1.782(5) .
O1 C7 1.281(8) .
O2 C7 1.229(8) .
O4 C8 1.136(13) .
O4 C8 1.136(13) 6
N1 C8 1.342(12) .
N1 C8 1.342(12) 6
N1 C9 1.375(12) .
N1 C9 1.375(12) 6
N1 C9A 1.537(13) 6
N1 C9A 1.537(13) .
C1 C6 1.385(8) .
C1 C2 1.388(9) .
C1 C7 1.530(7) .
C2 C3 1.403(6) .
C2 H2 0.9500 .
C3 C4 1.373(8) .
C3 H3 0.9500 .
C4 C5 1.398(8) .
C5 C6 1.393(6) .
C5 H5 0.9500 .
C6 H6 0.9500 .
C8 C8 1.01(2) 6
C8 C9 1.775(17) 6
C9 C8 1.775(17) 6

loop_
_geom_torsion_atom_site_label_1
_geom_torsion_atom_site_label_2
_geom_torsion_atom_site_label_3
_geom_torsion_atom_site_label_4
_geom_torsion
_geom_torsion_site_symmetry_1
_geom_torsion_site_symmetry_4
O4 Cd2 O1 C7 -167.6(6) 5_556 .
O4 Cd2 O1 C7 12.4(6) . .
O1 Cd2 O1 C7 -79.6(5) 6 .
O1 Cd2 O1 C7 113(6) 5_556 .
O1 Cd2 O1 C7 100.4(5) 2_556 .
O4 Cd2 O1 Cd1 -74.42(19) 5_556 .
O4 Cd2 O1 Cd1 105.58(19) . .
O1 Cd2 O1 Cd1 13.6(2) 6 .
O1 Cd2 O1 Cd1 -154(5) 5_556 .
O1 Cd2 O1 Cd1 -166.4(2) 2_556 .
O2 Cd1 O1 C7 -179.9(3) 5 .
O2 Cd1 O1 C7 78.6(3) 6 .
O2 Cd1 O1 C7 0.1(3) . .
O2 Cd1 O1 C7 -101.4(3) 2 .
O1 Cd1 O1 C7 -85.1(14) 5 .
O1 Cd1 O1 C7 121.9(3) 6 .
O1 Cd1 O1 C7 -58.1(3) 2 .
O2 Cd1 O1 Cd2 45.9(2) 5 .
O2 Cd1 O1 Cd2 -55.63(19) 6 .
O2 Cd1 O1 Cd2 -134.1(2) . .
O2 Cd1 O1 Cd2 124.37(19) 2 .
O1 Cd1 O1 Cd2 140.7(5) 5 .
O1 Cd1 O1 Cd2 -12.3(2) 6 .
O1 Cd1 O1 Cd2 167.7(2) 2 .
O2 Cd1 O2 C7 109(5) 5 .
O2 Cd1 O2 C7 -105.1(3) 6 .
O2 Cd1 O2 C7 74.9(3) 2 .
O1 Cd1 O2 C7 179.9(3) 5 .
O1 Cd1 O2 C7 -53.9(3) 6 .
O1 Cd1 O2 C7 126.1(3) 2 .
O1 Cd1 O2 C7 -0.1(3) . .
O4 Cd2 O4 C8 -158(2) 5_556 .
O1 Cd2 O4 C8 -176.8(10) 6 .
O1 Cd2 O4 C8 -79.8(10) 5_556 .
O1 Cd2 O4 C8 100.2(10) . .
O1 Cd2 O4 C8 3.2(10) 2_556 .
O4 Cd2 O4 C8 -82(2) 5_556 6
O1 Cd2 O4 C8 -100.2(10) 6 6
O1 Cd2 O4 C8 -3.2(10) 5_556 6
O1 Cd2 O4 C8 176.8(10) . 6
O1 Cd2 O4 C8 79.8(10) 2_556 6
C6 C1 C2 C3 -2.2(7) . .
C7 C1 C2 C3 174.7(4) . .
C1 C2 C3 C4 -0.2(7) . .
C2 C3 C4 C5 2.3(7) . .
C2 C3 C4 S1 -176.6(3) . .
O3 S1 C4 C3 -34.9(4) . .
O3 S1 C4 C3 -166.6(4) 2_657 .
C4 S1 C4 C3 79.1(4) 2_657 .
O3 S1 C4 C5 146.2(4) . .
O3 S1 C4 C5 14.4(4) 2_657 .
C4 S1 C4 C5 -99.9(4) 2_657 .
C3 C4 C5 C6 -2.0(7) . .
S1 C4 C5 C6 176.9(4) . .
C2 C1 C6 C5 2.4(7) . .
C7 C1 C6 C5 -174.5(4) . .
C4 C5 C6 C1 -0.4(7) . .
Cd1 O2 C7 O1 0.2(5) . .
Cd1 O2 C7 C1 -179.3(3) . .
Cd2 O1 C7 O2 101.0(6) . .
Cd1 O1 C7 O2 -0.2(5) . .
Cd2 O1 C7 C1 -79.4(6) . .
Cd1 O1 C7 C1 179.4(4) . .
C6 C1 C7 O2 7.4(7) . .
C2 C1 C7 O2 -169.6(5) . .
C6 C1 C7 O1 -172.2(4) . .
C2 C1 C7 O1 10.9(7) . .
Cd2 O4 C8 C8 118.7(11) . 6
C8 O4 C8 N1 21.5(18) 6 .
Cd2 O4 C8 N1 140.1(10) . .
C8 O4 C8 C9 98(3) 6 6
Cd2 O4 C8 C9 -143(2) . 6
C9 N1 C8 C8 7.8(11) . 6
C9 N1 C8 C8 173.6(9) 6 6
C9A N1 C8 C8 -169.6(12) 6 6
C9A N1 C8 C8 -24(2) . 6
C8 N1 C8 O4 -20.7(17) 6 .
C9 N1 C8 O4 -13(2) . .
C9 N1 C8 O4 152.9(17) 6 .
C9A N1 C8 O4 169.7(14) 6 .
C9A N1 C8 O4 -45(4) . .
C8 N1 C8 C9 -173.6(9) 6 6
C9 N1 C8 C9 -165.8(19) . 6
C9A N1 C8 C9 16.8(11) 6 6
C9A N1 C8 C9 162(3) . 6
C8 N1 C9 C8 -5.5(8) . 6
C9 N1 C9 C8 -157(3) 6 6
C9A N1 C9 C8 171.7(14) 6 6
C9A N1 C9 C8 152.9(17) . 6
